data_2218162
loop_
_publ_author_name
'Song, Wen-Dong'
'Ji, Li-Li'
'Huang, Xiang-Hu'

_publ_section_title Aquabis(1<i>H</i>-imidazole-\k<i>N</i>^3^)bis(4-methylbenzoato-\k^2^<i>O</i>,<i>O</i>')cadmium(II)
_journal_coeditor_code HY2128
_journal_issue 5
_journal_name_full 'Acta Crystallographica Section E'
_journal_page_first m714
_journal_page_last m715
_journal_paper_doi 10.1107/S1600536808011331
_journal_volume 64
_journal_year 2008
_chemical_formula_iupac '[Cd (C8 H7 O2)2 (C3 H4 N2)2 (H2 O)]'
_chemical_formula_moiety 'C22 H24 Cd N4 O5'
_chemical_formula_sum 'C22 H24 Cd N4 O5'
_chemical_formula_weight 536.85
_chemical_name_systematic
;
Aquabis(1<i>H</i>-imidazole-\k<i>N</i>^3^)bis(4-methylbenzoato-
\k^2^<i>O</i>,<i>O</i>')cadmium(II)
;
_space_group_IT_number 2
_symmetry_cell_setting triclinic
_symmetry_space_group_name_Hall '-P 1'
_symmetry_space_group_name_H-M 'P -1'
_atom_sites_solution_hydrogens geom
_atom_sites_solution_primary direct
_atom_sites_solution_secondary difmap
_audit_creation_method SHELXL-97
_cell_angle_alpha 91.3960(10)
_cell_angle_beta 97.7650(10)
_cell_angle_gamma 98.3040(10)
_cell_formula_units_Z 2
_cell_length_a 6.13550(10)
_cell_length_b 12.4338(3)
_cell_length_c 15.4771(3)
_cell_measurement_reflns_used 3600
_cell_measurement_temperature 296(2)
_cell_measurement_theta_max 28
_cell_measurement_theta_min 1.36
_cell_volume 1156.46(4)
_computing_cell_refinement 'SAINT (Bruker, 2007)'
_computing_data_collection 'APEX2 (Bruker, 2007)'
_computing_data_reduction 'SAINT (Bruker, 2007)'
_computing_molecular_graphics 'SHELXTL (Sheldrick, 2008)'
_computing_publication_material 'SHELXTL (Sheldrick, 2008)'
_computing_structure_refinement 'SHELXL97 (Sheldrick, 2008)'
_computing_structure_solution 'SHELXS97 (Sheldrick, 2008)'
_diffrn_ambient_temperature 296(2)
_diffrn_measured_fraction_theta_full 0.990
_diffrn_measured_fraction_theta_max 0.990
_diffrn_measurement_device_type 'Bruker SMART APEXII CCD area-detector'
_diffrn_measurement_method '\f and \w'
_diffrn_radiation_monochromator graphite
_diffrn_radiation_source 'fine-focus sealed tube'
_diffrn_radiation_type MoK\a
_diffrn_radiation_wavelength 0.71073
_diffrn_reflns_av_R_equivalents 0.0373
_diffrn_reflns_av_sigmaI/netI 0.0344
_diffrn_reflns_limit_h_max 7
_diffrn_reflns_limit_h_min -7
_diffrn_reflns_limit_k_max 15
_diffrn_reflns_limit_k_min -15
_diffrn_reflns_limit_l_max 19
_diffrn_reflns_limit_l_min -18
_diffrn_reflns_number 14653
_diffrn_reflns_theta_full 26.50
_diffrn_reflns_theta_max 26.50
_diffrn_reflns_theta_min 1.33
_diffrn_standards_number 0
_exptl_absorpt_coefficient_mu 0.984
_exptl_absorpt_correction_T_max 0.8275
_exptl_absorpt_correction_T_min 0.7840
_exptl_absorpt_correction_type multi-scan
_exptl_absorpt_process_details '(SADABS; Sheldrick, 1996)'
_exptl_crystal_colour colorless
_exptl_crystal_density_diffrn 1.542
_exptl_crystal_density_method 'not measured'
_exptl_crystal_description block
_exptl_crystal_F_000 544
_exptl_crystal_size_max 0.26
_exptl_crystal_size_mid 0.23
_exptl_crystal_size_min 0.20
_refine_diff_density_max 0.267
_refine_diff_density_min -0.459
_refine_ls_extinction_coef 0.0610(16)
_refine_ls_extinction_expression Fc^*^=kFc[1+0.001xFc^2^\l^3^/sin(2\q)]^-1/4^
_refine_ls_extinction_method 'SHELXTL (Sheldrick, 2008)'
_refine_ls_goodness_of_fit_ref 1.083
_refine_ls_hydrogen_treatment mixed
_refine_ls_matrix_type full
_refine_ls_number_parameters 314
_refine_ls_number_reflns 4764
_refine_ls_number_restraints 37
_refine_ls_restrained_S_all 1.085
_refine_ls_R_factor_all 0.0242
_refine_ls_R_factor_gt 0.0227
_refine_ls_shift/su_max 0.010
_refine_ls_shift/su_mean 0.000
_refine_ls_structure_factor_coef Fsqd
_refine_ls_weighting_details 'calc w=1/[\s^2^(Fo^2^)+(0.0265P)^2^+0.2332P] where P=(Fo^2^+2Fc^2^)/3'
_refine_ls_weighting_scheme calc
_refine_ls_wR_factor_gt 0.0581
_refine_ls_wR_factor_ref 0.0590
_reflns_number_gt 4515
_reflns_number_total 4764
_reflns_threshold_expression I>2\s(I)
_cod_data_source_file hy2128.cif
_cod_data_source_block I
_cod_database_code 2218162
_cod_database_fobs_code 2218162

loop_
_symmetry_equiv_pos_as_xyz
'x, y, z'
'-x, -y, -z'

loop_
_atom_site_type_symbol
_atom_site_label
_atom_site_fract_x
_atom_site_fract_y
_atom_site_fract_z
_atom_site_U_iso_or_equiv
_atom_site_adp_type
_atom_site_calc_flag
_atom_site_refinement_flags
_atom_site_occupancy
_atom_site_disorder_assembly
_atom_site_disorder_group
C C1 0.9109(3) 0.68747(15) 0.20150(12) 0.0325(4) Uani d . 1 . .
C C2 1.0359(3) 0.79413(16) 0.18052(12) 0.0360(4) Uani d . 1 . .
C C3 1.2641(4) 0.81996(19) 0.20736(15) 0.0462(5) Uani d . 1 . .
H H3 1.3405 0.7705 0.2383 0.055 Uiso calc R 1 . .
C C4 1.3774(5) 0.9190(2) 0.18814(17) 0.0616(7) Uani d . 1 . .
H H4 1.5296 0.9354 0.2065 0.074 Uiso calc R 1 . .
C C5 1.2686(6) 0.9941(2) 0.14216(18) 0.0694(9) Uani d . 1 . .
C C6 1.0429(6) 0.9680(2) 0.11549(17) 0.0636(7) Uani d . 1 . .
H H6 0.9671 1.0177 0.0844 0.076 Uiso calc R 1 . .
C C7 0.9270(4) 0.86914(19) 0.13418(15) 0.0483(5) Uani d . 1 . .
H H7 0.7749 0.8531 0.1154 0.058 Uiso calc R 1 . .
C C8 1.3923(9) 1.1036(3) 0.1231(3) 0.1242(18) Uani d . 1 . .
H H8A 1.4616 1.0964 0.0717 0.186 Uiso calc R 1 . .
H H8B 1.5041 1.1289 0.1717 0.186 Uiso calc R 1 . .
H H8C 1.2895 1.1549 0.1139 0.186 Uiso calc R 1 . .
C C9 0.7907(3) 0.29695(15) 0.32072(12) 0.0339(4) Uani d . 1 . .
C C10 0.8303(3) 0.18454(15) 0.34383(12) 0.0327(4) Uani d . 1 . .
C C11 1.0249(3) 0.14673(16) 0.33053(14) 0.0393(4) Uani d . 1 . .
H H11 1.1366 0.1925 0.3089 0.047 Uiso calc R 1 . .
C C12 1.0542(4) 0.04120(17) 0.34930(15) 0.0422(5) Uani d . 1 . .
H H12 1.1843 0.0165 0.3384 0.051 Uiso calc R 1 . .
C C13 0.8944(4) -0.02866(16) 0.38390(13) 0.0388(4) Uani d . 1 . .
C C14 0.7012(4) 0.01078(17) 0.39875(15) 0.0460(5) Uani d . 1 . .
H H14 0.5927 -0.0338 0.4232 0.055 Uiso calc R 1 . .
C C15 0.6680(4) 0.11496(17) 0.37780(15) 0.0429(5) Uani d . 1 . .
H H15 0.5355 0.1389 0.3865 0.052 Uiso calc R 1 . .
C C16 0.9287(5) -0.14287(18) 0.40544(17) 0.0559(6) Uani d . 1 . .
H H16A 1.0697 -0.1560 0.3905 0.084 Uiso calc R 1 . .
H H16B 0.8119 -0.1935 0.3728 0.084 Uiso calc R 1 . .
H H16C 0.9265 -0.1519 0.4667 0.084 Uiso calc R 1 . .
C C20 0.4871(4) 0.61585(18) 0.41076(14) 0.0424(5) Uani d . 1 . .
H H20 0.3509 0.6207 0.3777 0.051 Uiso calc R 1 . .
C C21 0.5421(4) 0.64415(19) 0.49653(15) 0.0517(6) Uani d . 1 . .
H H21 0.4521 0.6709 0.5332 0.062 Uiso calc R 1 . .
C C22 0.8214(4) 0.58717(17) 0.44726(13) 0.0396(4) Uani d . 1 . .
H H22 0.9619 0.5684 0.4451 0.047 Uiso calc R 1 . .
Cd Cd1 0.68370(2) 0.491827(10) 0.250662(8) 0.02905(7) Uani d . 1 . .
N N1 0.6629(3) 0.57885(13) 0.38005(10) 0.0330(3) Uani d . 1 . .
N N2 0.7550(4) 0.62584(15) 0.51870(12) 0.0487(5) Uani d . 1 . .
H H2 0.8326 0.6372 0.5695 0.058 Uiso calc R 1 . .
O O1 1.0144(2) 0.62012(12) 0.24245(10) 0.0424(3) Uani d . 1 . .
O O2 0.7032(2) 0.66821(12) 0.17868(10) 0.0408(3) Uani d . 1 . .
O O3 0.9568(3) 0.36908(11) 0.31565(10) 0.0420(3) Uani d . 1 . .
O O4 0.5945(3) 0.31678(12) 0.30732(11) 0.0468(4) Uani d . 1 . .
O O1W 0.2938(2) 0.47353(12) 0.22005(10) 0.0395(3) Uani d . 1 . .
H H1W 0.221(4) 0.4298(14) 0.2482(15) 0.059 Uiso d . 1 . .
H H2W 0.228(4) 0.5262(13) 0.2184(17) 0.059 Uiso d . 1 . .
C C17 0.8273(6) 0.3438(4) 0.0917(2) 0.0580(10) Uani d PDU 0.737(4) A 4
H H17 0.9576 0.3315 0.1257 0.070 Uiso calc PR 0.737(4) A 4
C C18 0.7560(6) 0.3045(4) 0.0092(2) 0.0633(11) Uani d PDU 0.737(4) A 4
H H18 0.8312 0.2643 -0.0251 0.076 Uiso calc PR 0.737(4) A 4
C C19 0.508(3) 0.3921(12) 0.0535(6) 0.0420(16) Uani d PDU 0.737(4) A 4
H H19 0.3728 0.4179 0.0538 0.050 Uiso calc PR 0.737(4) A 4
N N3 0.668(2) 0.4081(12) 0.1184(10) 0.0411(13) Uani d PDU 0.737(4) A 4
N N4 0.5551(7) 0.3347(5) -0.0138(5) 0.0450(11) Uani d PDU 0.737(4) A 4
H H4A 0.4719 0.3196 -0.0632 0.054 Uiso calc PR 0.737(4) A 4
C C17' 0.8520(17) 0.4185(11) 0.0683(6) 0.0580(10) Uani d PD 0.263(4) A 2
H H17' 0.9919 0.4571 0.0883 0.070 Uiso calc PR 0.263(4) A 2
C C18' 0.7834(18) 0.3789(12) -0.0139(6) 0.0633(11) Uani d PD 0.263(4) A 2
H H18' 0.8712 0.3675 -0.0568 0.076 Uiso calc PR 0.263(4) A 2
C C19' 0.512(7) 0.379(4) 0.0592(19) 0.0420(16) Uani d PD 0.263(4) A 2
H H19' 0.3690 0.3811 0.0721 0.050 Uiso calc PR 0.263(4) A 2
N N3' 0.690(7) 0.394(4) 0.117(3) 0.0411(13) Uani d PD 0.263(4) A 2
N N4' 0.561(2) 0.3591(18) -0.0207(18) 0.0450(11) Uani d PD 0.263(4) A 2
H H4' 0.4683 0.3381 -0.0670 0.054 Uiso calc PR 0.263(4) A 2

loop_
_atom_site_aniso_label
_atom_site_aniso_U_11
_atom_site_aniso_U_22
_atom_site_aniso_U_33
_atom_site_aniso_U_12
_atom_site_aniso_U_13
_atom_site_aniso_U_23
C1 0.0379(10) 0.0348(10) 0.0259(9) 0.0070(8) 0.0076(8) -0.0024(7)
C2 0.0439(11) 0.0367(10) 0.0281(9) 0.0036(8) 0.0108(8) -0.0024(8)
C3 0.0432(11) 0.0526(13) 0.0419(12) 0.0010(10) 0.0103(9) -0.0041(10)
C4 0.0575(15) 0.0704(17) 0.0511(14) -0.0175(13) 0.0183(12) -0.0110(13)
C5 0.097(2) 0.0552(15) 0.0481(15) -0.0246(15) 0.0208(15) -0.0025(12)
C6 0.095(2) 0.0448(13) 0.0475(14) 0.0013(14) 0.0059(14) 0.0121(11)
C7 0.0587(14) 0.0435(12) 0.0412(12) 0.0043(10) 0.0039(10) 0.0052(10)
C8 0.179(5) 0.079(2) 0.092(3) -0.065(3) 0.025(3) 0.011(2)
C9 0.0439(11) 0.0332(10) 0.0256(9) 0.0082(8) 0.0060(8) 0.0000(7)
C10 0.0386(10) 0.0293(9) 0.0291(9) 0.0033(7) 0.0032(8) -0.0003(7)
C11 0.0404(11) 0.0339(10) 0.0454(12) 0.0041(8) 0.0138(9) 0.0038(8)
C12 0.0431(11) 0.0362(11) 0.0506(13) 0.0127(9) 0.0113(10) 0.0007(9)
C13 0.0500(12) 0.0281(9) 0.0363(10) 0.0036(8) 0.0023(9) -0.0014(8)
C14 0.0474(12) 0.0357(11) 0.0548(13) -0.0016(9) 0.0135(10) 0.0081(9)
C15 0.0363(10) 0.0381(11) 0.0554(13) 0.0048(8) 0.0108(9) 0.0032(9)
C16 0.0824(18) 0.0313(11) 0.0546(14) 0.0106(11) 0.0091(13) 0.0045(10)
C20 0.0400(11) 0.0468(12) 0.0405(11) 0.0038(9) 0.0100(9) -0.0049(9)
C21 0.0681(16) 0.0471(12) 0.0410(12) -0.0028(11) 0.0259(12) -0.0112(10)
C22 0.0473(11) 0.0346(10) 0.0341(11) 0.0025(8) -0.0010(9) 0.0037(8)
Cd1 0.03054(9) 0.03191(10) 0.02451(9) 0.00588(5) 0.00252(5) -0.00215(5)
N1 0.0391(8) 0.0324(8) 0.0271(8) 0.0045(6) 0.0050(7) -0.0009(6)
N2 0.0710(14) 0.0416(10) 0.0264(9) -0.0088(9) 0.0009(8) -0.0006(7)
O1 0.0410(8) 0.0393(8) 0.0496(9) 0.0120(6) 0.0089(7) 0.0074(6)
O2 0.0381(8) 0.0463(8) 0.0358(8) 0.0026(6) 0.0008(6) 0.0045(6)
O3 0.0522(9) 0.0313(7) 0.0417(8) 0.0018(6) 0.0085(7) 0.0054(6)
O4 0.0481(9) 0.0409(8) 0.0545(10) 0.0159(7) 0.0080(7) 0.0059(7)
O1W 0.0303(7) 0.0441(8) 0.0447(8) 0.0086(6) 0.0041(6) 0.0038(7)
C17 0.0427(15) 0.089(3) 0.0413(17) 0.0138(19) 0.0016(13) -0.0240(18)
C18 0.0542(18) 0.092(3) 0.0433(18) 0.013(2) 0.0090(14) -0.0268(19)
C19 0.0507(14) 0.040(4) 0.0335(17) 0.008(2) -0.0013(14) 0.001(2)
N3 0.040(3) 0.053(4) 0.0312(11) 0.0127(18) 0.0034(19) -0.013(2)
N4 0.0624(13) 0.041(3) 0.0262(17) -0.0024(13) -0.0035(9) -0.002(2)
C17' 0.0427(15) 0.089(3) 0.0413(17) 0.0138(19) 0.0016(13) -0.0240(18)
C18' 0.0542(18) 0.092(3) 0.0433(18) 0.013(2) 0.0090(14) -0.0268(19)
C19' 0.0507(14) 0.040(4) 0.0335(17) 0.008(2) -0.0013(14) 0.001(2)
N3' 0.040(3) 0.053(4) 0.0312(11) 0.0127(18) 0.0034(19) -0.013(2)
N4' 0.0624(13) 0.041(3) 0.0262(17) -0.0024(13) -0.0035(9) -0.002(2)

loop_
_atom_type_symbol
_atom_type_description
_atom_type_scat_dispersion_real
_atom_type_scat_dispersion_imag
_atom_type_scat_source
C C 0.0033 0.0016 'International Tables Vol C Tables 4.2.6.8 and 6.1.1.4'
H H 0.0000 0.0000 'International Tables Vol C Tables 4.2.6.8 and 6.1.1.4'
N N 0.0061 0.0033 'International Tables Vol C Tables 4.2.6.8 and 6.1.1.4'
O O 0.0106 0.0060 'International Tables Vol C Tables 4.2.6.8 and 6.1.1.4'
Cd Cd -0.8075 1.2024 'International Tables Vol C Tables 4.2.6.8 and 6.1.1.4'

loop_
_geom_angle_atom_site_label_1
_geom_angle_atom_site_label_2
_geom_angle_atom_site_label_3
_geom_angle
_geom_angle_publ_flag
O1 C1 O2 121.53(18) ?
O1 C1 C2 119.37(18) ?
O2 C1 C2 119.09(18) ?
C7 C2 C3 118.6(2) ?
C7 C2 C1 120.66(19) ?
C3 C2 C1 120.8(2) ?
C4 C3 C2 120.2(2) ?
C4 C3 H3 119.9 ?
C2 C3 H3 119.9 ?
C5 C4 C3 121.2(3) ?
C5 C4 H4 119.4 ?
C3 C4 H4 119.4 ?
C6 C5 C4 118.4(2) ?
C6 C5 C8 120.6(4) ?
C4 C5 C8 121.0(3) ?
C5 C6 C7 121.1(3) ?
C5 C6 H6 119.4 ?
C7 C6 H6 119.4 ?
C2 C7 C6 120.5(2) ?
C2 C7 H7 119.8 ?
C6 C7 H7 119.8 ?
O4 C9 O3 122.22(19) ?
O4 C9 C10 118.90(18) ?
O3 C9 C10 118.88(18) ?
C11 C10 C15 118.59(18) ?
C11 C10 C9 121.38(17) ?
C15 C10 C9 120.02(18) ?
C10 C11 C12 120.31(18) ?
C10 C11 H11 119.8 ?
C12 C11 H11 119.8 ?
C11 C12 C13 121.63(19) ?
C11 C12 H12 119.2 ?
C13 C12 H12 119.2 ?
C12 C13 C14 117.65(19) ?
C12 C13 C16 121.4(2) ?
C14 C13 C16 121.0(2) ?
C15 C14 C13 121.05(19) ?
C15 C14 H14 119.5 ?
C13 C14 H14 119.5 ?
C14 C15 C10 120.7(2) ?
C14 C15 H15 119.6 ?
C10 C15 H15 119.6 ?
C21 C20 N1 109.4(2) ?
C21 C20 H20 125.3 ?
N1 C20 H20 125.3 ?
C20 C21 N2 106.33(19) ?
C20 C21 H21 126.8 ?
N2 C21 H21 126.8 ?
N1 C22 N2 111.4(2) ?
N1 C22 H22 124.3 ?
N2 C22 H22 124.3 ?
N3 Cd1 N1 174.2(3) y
N3 Cd1 O1W 85.9(3) y
N1 Cd1 O1W 88.49(6) y
N3 Cd1 O4 88.0(5) y
N1 Cd1 O4 92.50(6) y
O1W Cd1 O4 81.32(5) y
N3 Cd1 O1 96.7(5) y
N1 Cd1 O1 86.88(5) y
O1W Cd1 O1 141.36(5) y
O4 Cd1 O1 137.19(5) y
N3 Cd1 O2 88.6(4) y
N1 Cd1 O2 89.81(5) y
O1W Cd1 O2 88.32(5) y
O4 Cd1 O2 169.31(5) y
O1 Cd1 O2 53.35(5) y
N3 Cd1 O3 89.8(3) y
N1 Cd1 O3 95.21(5) y
O1W Cd1 O3 134.30(5) y
O4 Cd1 O3 53.05(5) y
O1 Cd1 O3 84.34(5) y
O2 Cd1 O3 137.09(4) y
C22 N1 C20 105.43(17) ?
C22 N1 Cd1 123.23(14) ?
C20 N1 Cd1 130.55(14) ?
C22 N2 C21 107.39(19) ?
C22 N2 H2 126.3 ?
C21 N2 H2 126.3 ?
C1 O1 Cd1 94.15(12) ?
C1 O2 Cd1 90.92(12) ?
C9 O3 Cd1 87.86(12) ?
C9 O4 Cd1 95.91(13) ?
Cd1 O1W H1W 117.5(18) ?
Cd1 O1W H2W 121.9(18) ?
H1W O1W H2W 103.8(15) ?
C18 C17 N3 108.7(6) ?
C18 C17 H17 125.6 ?
N3 C17 H17 125.6 ?
C17 C18 N4 106.7(5) ?
C17 C18 H18 126.6 ?
N4 C18 H18 126.6 ?
N3 C19 N4 113.3(12) ?
N3 C19 H19 123.3 ?
N4 C19 H19 123.3 ?
C19 N3 C17 102.8(11) ?
C19 N3 Cd1 130.1(8) ?
C17 N3 Cd1 126.5(8) ?
C19 N4 C18 108.0(9) ?
C19 N4 H4A 126.0 ?
C18 N4 H4A 126.0 ?
N3' C17' C18' 110(2) ?
N3' C17' H17' 125.1 ?
C18' C17' H17' 125.1 ?
C17' C18' N4' 105.1(14) ?
C17' C18' H18' 127.5 ?
N4' C18' H18' 127.5 ?
N3' C19' N4' 111(4) ?
N3' C19' H19' 124.3 ?
N4' C19' H19' 124.3 ?
C19' N3' C17' 103(4) ?
C19' N4' C18' 106(3) ?
C19' N4' H4' 127.1 ?
C18' N4' H4' 127.1 ?

loop_
_geom_bond_atom_site_label_1
_geom_bond_atom_site_label_2
_geom_bond_distance
_geom_bond_publ_flag
C1 O1 1.256(2) ?
C1 O2 1.262(3) ?
C1 C2 1.499(3) ?
C2 C7 1.383(3) ?
C2 C3 1.393(3) ?
C3 C4 1.384(3) ?
C3 H3 0.9300 ?
C4 C5 1.381(5) ?
C4 H4 0.9300 ?
C5 C6 1.379(5) ?
C5 C8 1.516(4) ?
C6 C7 1.386(3) ?
C6 H6 0.9300 ?
C7 H7 0.9300 ?
C8 H8A 0.9600 ?
C8 H8B 0.9600 ?
C8 H8C 0.9600 ?
C9 O4 1.254(3) ?
C9 O3 1.269(2) ?
C9 C10 1.496(3) ?
C10 C11 1.383(3) ?
C10 C15 1.390(3) ?
C11 C12 1.382(3) ?
C11 H11 0.9300 ?
C12 C13 1.386(3) ?
C12 H12 0.9300 ?
C13 C14 1.391(3) ?
C13 C16 1.504(3) ?
C14 C15 1.380(3) ?
C14 H14 0.9300 ?
C15 H15 0.9300 ?
C16 H16A 0.9600 ?
C16 H16B 0.9600 ?
C16 H16C 0.9600 ?
C20 C21 1.350(3) ?
C20 N1 1.369(3) ?
C20 H20 0.9300 ?
C21 N2 1.358(3) ?
C21 H21 0.9300 ?
C22 N1 1.315(3) ?
C22 N2 1.331(3) ?
C22 H22 0.9300 ?
Cd1 N3 2.257(13) y
Cd1 N1 2.2805(15) y
Cd1 O1W 2.3514(13) y
Cd1 O4 2.3842(16) y
Cd1 O1 2.4128(14) y
Cd1 O2 2.4788(15) y
Cd1 O3 2.5507(16) y
N2 H2 0.8600 ?
O1W H1W 0.82(2) ?
O1W H2W 0.82(2) ?
C17 C18 1.347(4) ?
C17 N3 1.444(10) ?
C17 H17 0.9300 ?
C18 N4 1.345(5) ?
C18 H18 0.9300 ?
C19 N3 1.298(4) ?
C19 N4 1.337(6) ?
C19 H19 0.9300 ?
N4 H4A 0.8600 ?
C17' N3' 1.33(5) ?
C17' C18' 1.343(8) ?
C17' H17' 0.9300 ?
C18' N4' 1.343(9) ?
C18' H18' 0.9300 ?
C19' N3' 1.300(9) ?
C19' N4' 1.337(10) ?
C19' H19' 0.9300 ?
N4' H4' 0.8600 ?

loop_
_geom_hbond_atom_site_label_D
_geom_hbond_atom_site_label_H
_geom_hbond_atom_site_label_A
_geom_hbond_site_symmetry_A
_geom_hbond_distance_DH
_geom_hbond_distance_HA
_geom_hbond_distance_DA
_geom_hbond_angle_DHA
_geom_hbond_publ_flag
O1W H1W O3 1_455 0.82(2) 2.104(14) 2.881(2) 157(2) y
O1W H2W O1 1_455 0.82(2) 1.943(13) 2.723(2) 160(2) y
N2 H2 O3 2_766 0.86 2.06 2.905(3) 167 y
N4 H4A O2 2_665 0.86 1.98 2.813(8) 163 y
